data_2218060
loop_
_publ_author_name
'Robertson, Alasdair P. M.'
'Slawin, Alexandra M. Z.'
'Woollins, J. Derek'

_publ_section_title
;
 Bis(\m-disulfur dinitrido)bis[diphenyltin(IV)]
;
_journal_coeditor_code BT2692
_journal_issue 5
_journal_name_full 'Acta Crystallographica Section E'
_journal_page_first m659
_journal_paper_doi 10.1107/S1600536808008957
_journal_volume 64
_journal_year 2008
_chemical_formula_iupac '[Sn2 (C12 H10 N2 S2)2]'
_chemical_formula_moiety 'C24 H20 N4 S4 Sn2'
_chemical_formula_sum 'C24 H20 N4 S4 Sn2'
_chemical_formula_weight 730.06
_chemical_name_systematic
;
Bis(\m-disulfur dinitrido)bis[diphenyltin(IV)]
;
_space_group_IT_number 2
_symmetry_cell_setting triclinic
_symmetry_space_group_name_Hall '-P 1'
_symmetry_space_group_name_H-M 'P -1'
_atom_sites_solution_hydrogens geom
_atom_sites_solution_primary direct
_atom_sites_solution_secondary difmap
_audit_creation_method SHELXL-97
_cell_angle_alpha 63.809(2)
_cell_angle_beta 67.309(2)
_cell_angle_gamma 70.471(2)
_cell_formula_units_Z 1
_cell_length_a 8.9235(6)
_cell_length_b 9.2285(9)
_cell_length_c 9.5881(8)
_cell_measurement_reflns_used 2584
_cell_measurement_temperature 93(2)
_cell_measurement_theta_max 28.3265
_cell_measurement_theta_min 2.4671
_cell_volume 640.72(9)
_computing_cell_refinement 'CrystalClear (Rigaku, 2004)'
_computing_data_collection 'CrystalClear (Rigaku, 2004)'
_computing_data_reduction 'CrystalClear (Rigaku, 2004)'
_computing_molecular_graphics 'SHELXTL (Sheldrick, 2008)'
_computing_publication_material 'SHELXTL (Sheldrick, 2008)'
_computing_structure_refinement 'SHELXL97 (Sheldrick, 2008)'
_computing_structure_solution 'SHELXS97 (Sheldrick, 2008)'
_diffrn_ambient_temperature 93(2)
_diffrn_detector_area_resol_mean 0.83
_diffrn_measured_fraction_theta_full 0.994
_diffrn_measured_fraction_theta_max 0.990
_diffrn_measurement_device_type 'Rigaku Mercury'
_diffrn_measurement_method '\w and \f'
_diffrn_radiation_monochromator confocal
_diffrn_radiation_source 'rotating anode'
_diffrn_radiation_type MoK\a
_diffrn_radiation_wavelength 0.71073
_diffrn_reflns_av_R_equivalents 0.0462
_diffrn_reflns_av_sigmaI/netI 0.0601
_diffrn_reflns_limit_h_max 10
_diffrn_reflns_limit_h_min -9
_diffrn_reflns_limit_k_max 11
_diffrn_reflns_limit_k_min -7
_diffrn_reflns_limit_l_max 11
_diffrn_reflns_limit_l_min -8
_diffrn_reflns_number 4110
_diffrn_reflns_theta_full 25.00
_diffrn_reflns_theta_max 25.12
_diffrn_reflns_theta_min 2.47
_exptl_absorpt_coefficient_mu 2.297
_exptl_absorpt_correction_T_max 0.941
_exptl_absorpt_correction_T_min 0.923
_exptl_absorpt_correction_type multi-scan
_exptl_absorpt_process_details '(CrystalClear; Rigaku 2004)'
_exptl_crystal_colour Yellow
_exptl_crystal_density_diffrn 1.892
_exptl_crystal_density_method 'not measured'
_exptl_crystal_description Prism
_exptl_crystal_F_000 356
_exptl_crystal_size_max 0.2000
_exptl_crystal_size_mid 0.0300
_exptl_crystal_size_min 0.0300
_refine_diff_density_max 0.854
_refine_diff_density_min -1.187
_refine_ls_extinction_method none
_refine_ls_goodness_of_fit_ref 1.138
_refine_ls_hydrogen_treatment constr
_refine_ls_matrix_type full
_refine_ls_number_parameters 155
_refine_ls_number_reflns 2267
_refine_ls_number_restraints 0
_refine_ls_restrained_S_all 1.138
_refine_ls_R_factor_all 0.0396
_refine_ls_R_factor_gt 0.0355
_refine_ls_shift/su_max 0.001
_refine_ls_shift/su_mean 0.000
_refine_ls_structure_factor_coef Fsqd
_refine_ls_weighting_details 'calc w=1/[\s^2^(Fo^2^)+(0.0548P)^2^] where P=(Fo^2^+2Fc^2^)/3'
_refine_ls_weighting_scheme calc
_refine_ls_wR_factor_gt 0.0842
_refine_ls_wR_factor_ref 0.0990
_reflns_number_gt 2110
_reflns_number_total 2267
_reflns_threshold_expression I>2\s(I)
_cod_data_source_file bt2692.cif
_cod_data_source_block I
_cod_depositor_comments
;
The following automatic conversions were performed:
'_symmetry_cell_setting' value 'Triclinic' changed to 'triclinic'
according to '/home/saulius/struct/CIF-dictionaries/cif_core.dic'
dictionary named 'cif_core.dic' version 2.4.1 from 2010-06-29.

Automatic conversion script
Id: cif_fix_enum 1527 2010-12-29 10:47:43Z saulius 

The following automatic conversions were performed:

'_symmetry_cell_setting' value 'Triclinic' changed to 'triclinic'
according to /home/saulius/struct/CIF-dictionaries/cif_core.dic
dictionary named 'cif_core.dic' version 2.4.1 from 2010-06-29.

Automatic conversion script
Id: cif_fix_values 1715 2011-07-08 13:25:40Z adriana 
;
_cod_original_sg_symbol_H-M P-1
_cod_database_code 2218060
_cod_database_fobs_code 2218060

loop_
_symmetry_equiv_pos_as_xyz
'x, y, z'
'-x, -y, -z'

loop_
_atom_site_type_symbol
_atom_site_label
_atom_site_fract_x
_atom_site_fract_y
_atom_site_fract_z
_atom_site_U_iso_or_equiv
_atom_site_adp_type
_atom_site_calc_flag
_atom_site_refinement_flags
_atom_site_occupancy
Sn Sn1 0.42885(3) 0.54581(3) 0.68014(3) 0.01479(16) Uani d . 1
N N1 0.6474(5) 0.4511(4) 0.5243(4) 0.0163(8) Uani d . 1
S S1 0.81765(14) 0.40140(14) 0.55466(14) 0.0202(3) Uani d . 1
N N2 0.8196(5) 0.4231(5) 0.7071(5) 0.0229(9) Uani d . 1
S S2 0.64354(15) 0.49589(15) 0.82590(15) 0.0237(3) Uani d . 1
C C1 0.3401(5) 0.8035(5) 0.6353(5) 0.0158(9) Uani d . 1
C C2 0.2544(6) 0.9079(5) 0.5220(6) 0.0238(11) Uani d . 1
H H2A 0.2361 0.8658 0.4569 0.029 Uiso calc R 1
C C3 0.1945(6) 1.0741(6) 0.5022(7) 0.0288(12) Uani d . 1
H H3A 0.1352 1.1441 0.4246 0.035 Uiso calc R 1
C C4 0.2214(6) 1.1370(6) 0.5952(7) 0.0274(12) Uani d . 1
H H4A 0.1820 1.2503 0.5811 0.033 Uiso calc R 1
C C5 0.3050(7) 1.0347(6) 0.7075(7) 0.0301(13) Uani d . 1
H H5A 0.3227 1.0775 0.7725 0.036 Uiso calc R 1
C C6 0.3644(6) 0.8701(6) 0.7283(6) 0.0251(11) Uani d . 1
H H6A 0.4226 0.8013 0.8071 0.030 Uiso calc R 1
C C7 0.2886(6) 0.3648(5) 0.8626(6) 0.0176(10) Uani d . 1
C C8 0.3637(6) 0.2265(6) 0.9698(6) 0.0234(11) Uani d . 1
H H8A 0.4760 0.2148 0.9628 0.028 Uiso calc R 1
C C9 0.2755(7) 0.1059(6) 1.0865(6) 0.0351(13) Uani d . 1
H H9A 0.3265 0.0130 1.1612 0.042 Uiso calc R 1
C C10 0.1130(7) 0.1206(7) 1.0945(7) 0.0346(13) Uani d . 1
H H10A 0.0540 0.0359 1.1725 0.042 Uiso calc R 1
C C11 0.0361(7) 0.2576(7) 0.9900(7) 0.0360(14) Uani d . 1
H H11A -0.0765 0.2697 0.9976 0.043 Uiso calc R 1
C C12 0.1259(6) 0.3773(6) 0.8739(6) 0.0241(11) Uani d . 1
H H12A 0.0742 0.4705 0.8000 0.029 Uiso calc R 1

loop_
_atom_site_aniso_label
_atom_site_aniso_U_11
_atom_site_aniso_U_22
_atom_site_aniso_U_33
_atom_site_aniso_U_12
_atom_site_aniso_U_13
_atom_site_aniso_U_23
Sn1 0.0162(2) 0.0132(2) 0.0155(2) -0.00201(15) -0.00536(16) -0.00553(16)
N1 0.0150(19) 0.0190(19) 0.018(2) -0.0018(15) -0.0066(16) -0.0089(16)
S1 0.0152(6) 0.0246(6) 0.0244(7) -0.0011(5) -0.0084(5) -0.0115(5)
N2 0.022(2) 0.026(2) 0.024(2) -0.0046(17) -0.0108(18) -0.0087(18)
S2 0.0237(7) 0.0309(7) 0.0229(7) -0.0028(5) -0.0107(5) -0.0135(6)
C1 0.015(2) 0.014(2) 0.017(2) -0.0048(17) -0.0007(19) -0.0066(18)
C2 0.032(3) 0.020(2) 0.020(3) -0.005(2) -0.008(2) -0.008(2)
C3 0.029(3) 0.021(3) 0.034(3) 0.002(2) -0.014(2) -0.008(2)
C4 0.030(3) 0.014(2) 0.035(3) -0.005(2) -0.007(2) -0.007(2)
C5 0.034(3) 0.030(3) 0.038(3) -0.005(2) -0.012(3) -0.021(3)
C6 0.026(3) 0.022(3) 0.028(3) -0.001(2) -0.009(2) -0.011(2)
C7 0.022(3) 0.015(2) 0.017(2) -0.0024(18) -0.0050(19) -0.0074(19)
C8 0.024(3) 0.023(3) 0.021(3) -0.005(2) -0.007(2) -0.005(2)
C9 0.049(4) 0.025(3) 0.020(3) -0.009(2) -0.010(3) 0.003(2)
C10 0.038(3) 0.037(3) 0.025(3) -0.018(3) -0.006(3) -0.002(2)
C11 0.032(3) 0.046(3) 0.023(3) -0.018(3) 0.002(2) -0.007(3)
C12 0.025(3) 0.023(2) 0.018(3) -0.002(2) -0.006(2) -0.004(2)

loop_
_atom_type_symbol
_atom_type_description
_atom_type_scat_dispersion_real
_atom_type_scat_dispersion_imag
_atom_type_scat_source
C C 0.0033 0.0016 'International Tables Vol C Tables 4.2.6.8 and 6.1.1.4'
H H 0.0000 0.0000 'International Tables Vol C Tables 4.2.6.8 and 6.1.1.4'
N N 0.0061 0.0033 'International Tables Vol C Tables 4.2.6.8 and 6.1.1.4'
S S 0.1246 0.1234 'International Tables Vol C Tables 4.2.6.8 and 6.1.1.4'
Sn Sn -0.6537 1.4246 'International Tables Vol C Tables 4.2.6.8 and 6.1.1.4'

loop_
_geom_angle_atom_site_label_1
_geom_angle_atom_site_label_2
_geom_angle_atom_site_label_3
_geom_angle_site_symmetry_1
_geom_angle_site_symmetry_3
_geom_angle
_geom_angle_publ_flag
C7 Sn1 N1 . . 114.01(15) ?
C7 Sn1 C1 . . 122.65(16) ?
N1 Sn1 C1 . . 122.73(15) ?
C7 Sn1 N1 . 2_666 93.55(15) ?
N1 Sn1 N1 . 2_666 72.82(15) yes
C1 Sn1 N1 . 2_666 95.25(15) ?
C7 Sn1 S2 . . 98.61(12) ?
N1 Sn1 S2 . . 80.65(9) yes
C1 Sn1 S2 . . 97.87(12) ?
N1 Sn1 S2 2_666 . 153.42(10) ?
S1 N1 Sn1 . . 121.6(2) yes
S1 N1 Sn1 . 2_666 131.2(2) ?
Sn1 N1 Sn1 . 2_666 107.18(15) yes
N1 S1 N2 . . 115.8(2) yes
S1 N2 S2 . . 120.4(2) yes
N2 S2 Sn1 . . 101.63(14) yes
C2 C1 C6 . . 117.8(4) ?
C2 C1 Sn1 . . 123.6(3) ?
C6 C1 Sn1 . . 118.6(3) ?
C1 C2 C3 . . 120.9(4) ?
C1 C2 H2A . . 119.6 ?
C3 C2 H2A . . 119.6 ?
C4 C3 C2 . . 120.1(5) ?
C4 C3 H3A . . 120.0 ?
C2 C3 H3A . . 120.0 ?
C5 C4 C3 . . 119.4(5) ?
C5 C4 H4A . . 120.3 ?
C3 C4 H4A . . 120.3 ?
C4 C5 C6 . . 121.0(5) ?
C4 C5 H5A . . 119.5 ?
C6 C5 H5A . . 119.5 ?
C5 C6 C1 . . 120.9(5) ?
C5 C6 H6A . . 119.6 ?
C1 C6 H6A . . 119.6 ?
C12 C7 C8 . . 118.6(4) ?
C12 C7 Sn1 . . 121.8(3) ?
C8 C7 Sn1 . . 119.5(3) ?
C9 C8 C7 . . 120.3(5) ?
C9 C8 H8A . . 119.9 ?
C7 C8 H8A . . 119.9 ?
C8 C9 C10 . . 120.0(5) ?
C8 C9 H9A . . 120.0 ?
C10 C9 H9A . . 120.0 ?
C11 C10 C9 . . 120.5(5) ?
C11 C10 H10A . . 119.8 ?
C9 C10 H10A . . 119.8 ?
C10 C11 C12 . . 118.8(5) ?
C10 C11 H11A . . 120.6 ?
C12 C11 H11A . . 120.6 ?
C7 C12 C11 . . 121.8(4) ?
C7 C12 H12A . . 119.1 ?
C11 C12 H12A . . 119.1 ?

loop_
_geom_bond_atom_site_label_1
_geom_bond_atom_site_label_2
_geom_bond_site_symmetry_2
_geom_bond_distance
_geom_bond_publ_flag
Sn1 C7 . 2.132(5) ?
Sn1 N1 . 2.137(4) yes
Sn1 C1 . 2.138(4) ?
Sn1 N1 2_666 2.296(3) yes
Sn1 S2 . 2.5967(12) yes
N1 S1 . 1.536(4) yes
N1 Sn1 2_666 2.296(3) ?
S1 N2 . 1.567(4) yes
N2 S2 . 1.675(4) yes
C1 C2 . 1.385(6) ?
C1 C6 . 1.394(6) ?
C2 C3 . 1.396(6) ?
C2 H2A . 0.9500 ?
C3 C4 . 1.379(7) ?
C3 H3A . 0.9500 ?
C4 C5 . 1.364(8) ?
C4 H4A . 0.9500 ?
C5 C6 . 1.380(7) ?
C5 H5A . 0.9500 ?
C6 H6A . 0.9500 ?
C7 C12 . 1.382(7) ?
C7 C8 . 1.392(6) ?
C8 C9 . 1.385(7) ?
C8 H8A . 0.9500 ?
C9 C10 . 1.385(8) ?
C9 H9A . 0.9500 ?
C10 C11 . 1.381(8) ?
C10 H10A . 0.9500 ?
C11 C12 . 1.385(7) ?
C11 H11A . 0.9500 ?
C12 H12A . 0.9500 ?

loop_
_geom_torsion_atom_site_label_1
_geom_torsion_atom_site_label_2
_geom_torsion_atom_site_label_3
_geom_torsion_atom_site_label_4
_geom_torsion_site_symmetry_1
_geom_torsion_site_symmetry_4
_geom_torsion
C7 Sn1 N1 S1 . . -96.1(3)
C1 Sn1 N1 S1 . . 92.6(3)
N1 Sn1 N1 S1 2_666 . 177.8(3)
S2 Sn1 N1 S1 . . -0.7(2)
C7 Sn1 N1 Sn1 . 2_666 86.17(18)
C1 Sn1 N1 Sn1 . 2_666 -85.12(19)
N1 Sn1 N1 Sn1 2_666 2_666 0.001(2)
S2 Sn1 N1 Sn1 . 2_666 -178.51(14)
Sn1 N1 S1 N2 . . 0.6(3)
Sn1 N1 S1 N2 2_666 . 177.8(2)
N1 S1 N2 S2 . . 0.2(4)
S1 N2 S2 Sn1 . . -0.6(3)
C7 Sn1 S2 N2 . . 113.77(18)
N1 Sn1 S2 N2 . . 0.68(16)
C1 Sn1 S2 N2 . . -121.35(18)
N1 Sn1 S2 N2 2_666 . -2.5(3)
C7 Sn1 C1 C2 . . -92.6(4)
N1 Sn1 C1 C2 . . 77.9(4)
N1 Sn1 C1 C2 2_666 . 5.0(4)
S2 Sn1 C1 C2 . . 161.8(4)
C7 Sn1 C1 C6 . . 85.2(4)
N1 Sn1 C1 C6 . . -104.3(4)
N1 Sn1 C1 C6 2_666 . -177.2(4)
S2 Sn1 C1 C6 . . -20.4(4)
C6 C1 C2 C3 . . -0.1(7)
Sn1 C1 C2 C3 . . 177.8(4)
C1 C2 C3 C4 . . 0.5(8)
C2 C3 C4 C5 . . -0.8(8)
C3 C4 C5 C6 . . 0.6(8)
C4 C5 C6 C1 . . -0.2(8)
C2 C1 C6 C5 . . -0.1(7)
Sn1 C1 C6 C5 . . -178.0(4)
N1 Sn1 C7 C12 . . -120.4(4)
C1 Sn1 C7 C12 . . 50.9(4)
N1 Sn1 C7 C12 2_666 . -47.6(4)
S2 Sn1 C7 C12 . . 156.1(3)
N1 Sn1 C7 C8 . . 57.0(4)
C1 Sn1 C7 C8 . . -131.7(4)
N1 Sn1 C7 C8 2_666 . 129.7(4)
S2 Sn1 C7 C8 . . -26.6(4)
C12 C7 C8 C9 . . -1.0(7)
Sn1 C7 C8 C9 . . -178.5(4)
C7 C8 C9 C10 . . 1.6(8)
C8 C9 C10 C11 . . -2.1(9)
C9 C10 C11 C12 . . 2.0(9)
C8 C7 C12 C11 . . 1.0(7)
Sn1 C7 C12 C11 . . 178.4(4)
C10 C11 C12 C7 . . -1.5(8)
